data_4501446
loop_
_publ_author_name
'Wang, Shu-Liang'
'Ding, Jie'
'Jiang, Bo'
'Gao, Yuan'
'Tu, Shu-Jiang'

_publ_section_title
;
 Microwave-assisted solvent-dependent reaction: chemoselective synthesis
 of quinoxalin-2(1H)-ones, benzo[d]imidazoles and dipeptides.
;
_journal_issue 5
_journal_name_full 'ACS combinatorial science'
_journal_page_first 572
_journal_page_last 577
_journal_paper_doi 10.1021/co2001247
_journal_volume 13
_journal_year 2011
_chemical_formula_sum 'C22 H16 Cl N3 O'
_chemical_formula_weight 373.83
_chemical_name_systematic
; 
 ? 
;
_space_group_IT_number 88
_symmetry_cell_setting tetragonal
_symmetry_space_group_name_Hall '-I 4ad'
_symmetry_space_group_name_H-M 'I 41/a :2'
_atom_sites_solution_hydrogens geom
_atom_sites_solution_primary direct
_atom_sites_solution_secondary difmap
_audit_creation_method SHELXL-97
_cell_angle_alpha 90.00
_cell_angle_beta 90.00
_cell_angle_gamma 90.00
_cell_formula_units_Z 16
_cell_length_a 22.9061(19)
_cell_length_b 22.9061(19)
_cell_length_c 14.7776(13)
_cell_measurement_reflns_used 1056
_cell_measurement_temperature 298(2)
_cell_measurement_theta_max 18.17
_cell_measurement_theta_min 2.419
_cell_volume 7753.7(11)
_computing_cell_refinement 'Bruker SMART'
_computing_data_collection 'Bruker SMART'
_computing_data_reduction 'Bruker SHELXTL'
_computing_molecular_graphics 'Bruker SHELXTL'
_computing_publication_material 'Bruker SHELXTL'
_computing_structure_refinement 'SHELXL-97 (Sheldrick, 1997)'
_computing_structure_solution 'SHELXS-97 (Sheldrick, 1990)'
_diffrn_ambient_temperature 298(2)
_diffrn_measured_fraction_theta_full 0.999
_diffrn_measured_fraction_theta_max 0.999
_diffrn_measurement_device_type 'CCD area detector'
_diffrn_measurement_method 'phi and omega scans'
_diffrn_radiation_monochromator graphite
_diffrn_radiation_source 'fine-focus sealed tube'
_diffrn_radiation_type MoK\a
_diffrn_radiation_wavelength 0.71073
_diffrn_reflns_av_R_equivalents 0.1172
_diffrn_reflns_av_sigmaI/netI 0.1221
_diffrn_reflns_limit_h_max 27
_diffrn_reflns_limit_h_min -25
_diffrn_reflns_limit_k_max 12
_diffrn_reflns_limit_k_min -27
_diffrn_reflns_limit_l_max 17
_diffrn_reflns_limit_l_min -17
_diffrn_reflns_number 15937
_diffrn_reflns_theta_full 25.02
_diffrn_reflns_theta_max 25.02
_diffrn_reflns_theta_min 2.42
_exptl_absorpt_coefficient_mu 0.213
_exptl_absorpt_correction_T_max 0.9790
_exptl_absorpt_correction_T_min 0.9102
_exptl_absorpt_correction_type multi-scan
_exptl_absorpt_process_details sadabs
_exptl_crystal_colour 'pale yellow'
_exptl_crystal_density_diffrn 1.281
_exptl_crystal_density_method 'not measured'
_exptl_crystal_description block
_exptl_crystal_F_000 3104
_exptl_crystal_size_max 0.45
_exptl_crystal_size_mid 0.12
_exptl_crystal_size_min 0.10
_refine_diff_density_max 0.209
_refine_diff_density_min -0.184
_refine_diff_density_rms 0.037
_refine_ls_extinction_method none
_refine_ls_goodness_of_fit_ref 0.952
_refine_ls_hydrogen_treatment constr
_refine_ls_matrix_type full
_refine_ls_number_parameters 244
_refine_ls_number_reflns 3423
_refine_ls_number_restraints 0
_refine_ls_restrained_S_all 0.952
_refine_ls_R_factor_all 0.1530
_refine_ls_R_factor_gt 0.0491
_refine_ls_shift/su_max 0.000
_refine_ls_shift/su_mean 0.000
_refine_ls_structure_factor_coef Fsqd
_refine_ls_weighting_details 'calc w=1/[\s^2^(Fo^2^)+(0.0004P)^2^+0.0000P] where P=(Fo^2^+2Fc^2^)/3'
_refine_ls_weighting_scheme calc
_refine_ls_wR_factor_gt 0.0718
_refine_ls_wR_factor_ref 0.0853
_reflns_number_gt 1336
_reflns_number_total 3423
_reflns_threshold_expression >2sigma(I)
_cod_data_source_file co2001247_si_002.cif
_cod_data_source_block 110518e
_cod_depositor_comments
;
The following automatic conversions were performed:

'_symmetry_cell_setting' value 'Tetragonal' changed to 'tetragonal'
according to /home/saulius/struct/CIF-dictionaries/cif_core.dic
dictionary named 'cif_core.dic' version 2.4.1 from 2010-06-29.

Automatic conversion script
Id: cif_fix_values 1715 2011-07-08 13:25:40Z adriana 
;
_cod_original_cell_volume 7753.6(11)
_cod_original_sg_symbol_H-M I4(1)/a
_cod_database_code 4501446

loop_
_symmetry_equiv_pos_as_xyz
'x, y, z'
'-x+1/2, -y, z+1/2'
'-y+3/4, x+1/4, z+1/4'
'y+3/4, -x+3/4, z+3/4'
'x+1/2, y+1/2, z+1/2'
'-x+1, -y+1/2, z+1'
'-y+5/4, x+3/4, z+3/4'
'y+5/4, -x+5/4, z+5/4'
'-x, -y, -z'
'x-1/2, y, -z-1/2'
'y-3/4, -x-1/4, -z-1/4'
'-y-3/4, x-3/4, -z-3/4'
'-x+1/2, -y+1/2, -z+1/2'
'x, y+1/2, -z'
'y-1/4, -x+1/4, -z+1/4'
'-y-1/4, x-1/4, -z-1/4'

loop_
_atom_site_label
_atom_site_type_symbol
_atom_site_fract_x
_atom_site_fract_y
_atom_site_fract_z
_atom_site_U_iso_or_equiv
_atom_site_adp_type
_atom_site_occupancy
_atom_site_symmetry_multiplicity
_atom_site_calc_flag
_atom_site_refinement_flags
Cl1 Cl 0.01517(4) 1.16380(4) 0.00847(8) 0.1144(4) Uani 1 1 d .
N1 N 0.35111(11) 1.00900(10) 0.14939(17) 0.0508(7) Uani 1 1 d .
N2 N 0.32518(10) 0.93809(10) 0.24669(17) 0.0521(7) Uani 1 1 d .
H2 H 0.3032 0.9147 0.2769 0.063 Uiso 1 1 calc R
N3 N 0.20432(9) 0.95265(11) 0.19482(17) 0.0514(7) Uani 1 1 d .
H3 H 0.1781 0.9582 0.2356 0.062 Uiso 1 1 calc R
O1 O 0.23821(9) 0.89163(8) 0.08675(15) 0.0600(7) Uani 1 1 d .
C1 C 0.30735(13) 0.98178(13) 0.1898(2) 0.0478(9) Uani 1 1 d .
C2 C 0.38561(14) 0.93914(14) 0.2460(2) 0.0522(9) Uani 1 1 d .
C3 C 0.40110(15) 0.98260(14) 0.1851(2) 0.0561(10) Uani 1 1 d .
C4 C 0.45969(15) 0.99455(14) 0.1685(3) 0.0750(12) Uani 1 1 d .
H4 H 0.4710 1.0228 0.1269 0.090 Uiso 1 1 calc R
C5 C 0.50054(15) 0.96244(17) 0.2166(3) 0.0914(14) Uani 1 1 d .
H5 H 0.5401 0.9696 0.2076 0.110 Uiso 1 1 calc R
C6 C 0.48373(16) 0.92004(17) 0.2778(3) 0.0883(13) Uani 1 1 d .
H6 H 0.5125 0.8995 0.3088 0.106 Uiso 1 1 calc R
C7 C 0.42620(15) 0.90695(13) 0.2945(3) 0.0710(11) Uani 1 1 d .
H7 H 0.4152 0.8783 0.3358 0.085 Uiso 1 1 calc R
C8 C 0.24584(13) 0.99724(14) 0.1787(2) 0.0472(9) Uani 1 1 d .
C9 C 0.23028(13) 1.05227(13) 0.1589(2) 0.0551(10) Uani 1 1 d .
H9 H 0.2602 1.0794 0.1651 0.066 Uiso 1 1 calc R
C10 C 0.17519(15) 1.07693(15) 0.1298(2) 0.0554(10) Uani 1 1 d .
C11 C 0.12510(16) 1.04522(15) 0.1097(3) 0.0790(12) Uani 1 1 d .
H11 H 0.1244 1.0053 0.1209 0.095 Uiso 1 1 calc R
C12 C 0.07606(15) 1.07198(17) 0.0731(3) 0.0836(13) Uani 1 1 d .
H12 H 0.0431 1.0500 0.0596 0.100 Uiso 1 1 calc R
C13 C 0.07647(16) 1.13080(19) 0.0570(3) 0.0767(12) Uani 1 1 d .
C14 C 0.12490(19) 1.16366(15) 0.0768(3) 0.0823(13) Uani 1 1 d .
H14 H 0.1251 1.2036 0.0655 0.099 Uiso 1 1 calc R
C15 C 0.17326(15) 1.13684(15) 0.1136(3) 0.0762(12) Uani 1 1 d .
H15 H 0.2057 1.1595 0.1281 0.091 Uiso 1 1 calc R
C16 C 0.20416(13) 0.90134(14) 0.1484(2) 0.0485(9) Uani 1 1 d .
C17 C 0.15877(13) 0.85807(13) 0.1781(3) 0.0506(9) Uani 1 1 d .
C18 C 0.13658(14) 0.85590(15) 0.2636(3) 0.0720(11) Uani 1 1 d .
H18 H 0.1477 0.8840 0.3058 0.086 Uiso 1 1 calc R
C19 C 0.09773(15) 0.81250(18) 0.2886(3) 0.0906(13) Uani 1 1 d .
H19 H 0.0833 0.8112 0.3474 0.109 Uiso 1 1 calc R
C20 C 0.08075(16) 0.77167(17) 0.2268(4) 0.0897(15) Uani 1 1 d .
H20 H 0.0555 0.7419 0.2443 0.108 Uiso 1 1 calc R
C21 C 0.10040(17) 0.77388(17) 0.1393(4) 0.0969(15) Uani 1 1 d .
H21 H 0.0874 0.7469 0.0967 0.116 Uiso 1 1 calc R
C22 C 0.14061(14) 0.81764(15) 0.1147(3) 0.0747(12) Uani 1 1 d .
H22 H 0.1549 0.8193 0.0559 0.090 Uiso 1 1 calc R

loop_
_atom_site_aniso_label
_atom_site_aniso_U_11
_atom_site_aniso_U_22
_atom_site_aniso_U_33
_atom_site_aniso_U_23
_atom_site_aniso_U_13
_atom_site_aniso_U_12
Cl1 0.0891(7) 0.1434(10) 0.1106(10) 0.0437(8) 0.0174(7) 0.0539(7)
N1 0.0456(17) 0.0560(17) 0.051(2) 0.0039(15) 0.0034(16) -0.0055(15)
N2 0.0481(18) 0.0493(16) 0.059(2) 0.0104(15) 0.0048(16) -0.0038(13)
N3 0.0478(17) 0.0535(17) 0.053(2) 0.0002(16) 0.0098(14) -0.0008(14)
O1 0.0676(15) 0.0558(14) 0.0567(19) -0.0032(13) 0.0174(13) -0.0013(12)
C1 0.050(2) 0.043(2) 0.051(3) -0.0041(19) -0.001(2) 0.0002(18)
C2 0.045(2) 0.056(2) 0.055(3) 0.000(2) 0.000(2) 0.0010(18)
C3 0.046(2) 0.060(2) 0.062(3) 0.007(2) 0.002(2) -0.0027(19)
C4 0.061(3) 0.079(3) 0.085(3) 0.017(2) 0.005(2) -0.015(2)
C5 0.047(3) 0.106(3) 0.121(4) 0.023(3) 0.000(3) -0.005(2)
C6 0.056(3) 0.104(3) 0.104(4) 0.020(3) -0.017(3) 0.011(2)
C7 0.062(3) 0.074(3) 0.077(3) 0.014(2) -0.001(2) 0.006(2)
C8 0.048(2) 0.049(2) 0.045(2) -0.0026(19) 0.0015(18) -0.0026(17)
C9 0.057(2) 0.055(2) 0.053(3) -0.0085(19) 0.0036(19) -0.0003(18)
C10 0.057(2) 0.057(2) 0.052(3) -0.001(2) 0.008(2) 0.013(2)
C11 0.065(3) 0.071(3) 0.100(4) 0.022(2) -0.006(2) 0.014(2)
C12 0.062(3) 0.089(3) 0.100(4) 0.010(3) -0.008(2) 0.004(2)
C13 0.068(3) 0.087(3) 0.075(3) 0.016(3) 0.014(2) 0.031(2)
C14 0.102(3) 0.062(3) 0.082(4) 0.009(2) 0.025(3) 0.027(3)
C15 0.081(3) 0.059(3) 0.089(3) -0.002(2) 0.004(2) 0.017(2)
C16 0.052(2) 0.043(2) 0.051(3) 0.004(2) -0.005(2) 0.0044(18)
C17 0.045(2) 0.049(2) 0.058(3) -0.002(2) 0.001(2) 0.0017(17)
C18 0.058(2) 0.087(3) 0.071(4) 0.005(3) 0.001(2) -0.025(2)
C19 0.080(3) 0.105(3) 0.087(4) 0.010(3) 0.015(3) -0.020(3)
C20 0.071(3) 0.068(3) 0.129(5) 0.003(3) 0.021(3) -0.019(2)
C21 0.086(3) 0.078(3) 0.127(5) -0.023(3) 0.006(3) -0.027(2)
C22 0.080(3) 0.067(3) 0.077(3) -0.011(2) 0.006(2) -0.011(2)

loop_
_atom_type_symbol
_atom_type_description
_atom_type_scat_dispersion_real
_atom_type_scat_dispersion_imag
_atom_type_scat_source
C C 0.0033 0.0016 'International Tables Vol C Tables 4.2.6.8 and 6.1.1.4'
H H 0.0000 0.0000 'International Tables Vol C Tables 4.2.6.8 and 6.1.1.4'
N N 0.0061 0.0033 'International Tables Vol C Tables 4.2.6.8 and 6.1.1.4'
O O 0.0106 0.0060 'International Tables Vol C Tables 4.2.6.8 and 6.1.1.4'
Cl Cl 0.1484 0.1585 'International Tables Vol C Tables 4.2.6.8 and 6.1.1.4'

loop_
_geom_angle_atom_site_label_1
_geom_angle_atom_site_label_2
_geom_angle_atom_site_label_3
_geom_angle
C1 N1 C3 104.3(3)
C1 N2 C2 106.3(3)
C1 N2 H2 126.8
C2 N2 H2 126.8
C16 N3 C8 122.7(3)
C16 N3 H3 118.7
C8 N3 H3 118.7
N1 C1 N2 113.3(3)
N1 C1 C8 124.4(3)
N2 C1 C8 122.2(3)
N2 C2 C7 131.1(3)
N2 C2 C3 105.8(3)
C7 C2 C3 123.0(3)
C2 C3 C4 120.2(3)
C2 C3 N1 110.2(3)
C4 C3 N1 129.6(3)
C5 C4 C3 117.1(3)
C5 C4 H4 121.4
C3 C4 H4 121.4
C6 C5 C4 121.4(3)
C6 C5 H5 119.3
C4 C5 H5 119.3
C7 C6 C5 122.6(3)
C7 C6 H6 118.7
C5 C6 H6 118.7
C6 C7 C2 115.7(3)
C6 C7 H7 122.1
C2 C7 H7 122.1
C9 C8 N3 122.4(3)
C9 C8 C1 120.5(3)
N3 C8 C1 117.0(3)
C8 C9 C10 131.5(3)
C8 C9 H9 114.3
C10 C9 H9 114.3
C11 C10 C15 116.8(3)
C11 C10 C9 125.4(3)
C15 C10 C9 117.6(3)
C12 C11 C10 121.3(3)
C12 C11 H11 119.3
C10 C11 H11 119.3
C13 C12 C11 119.8(3)
C13 C12 H12 120.1
C11 C12 H12 120.1
C12 C13 C14 120.6(4)
C12 C13 Cl1 119.4(3)
C14 C13 Cl1 120.0(3)
C13 C14 C15 119.3(3)
C13 C14 H14 120.4
C15 C14 H14 120.4
C14 C15 C10 122.1(3)
C14 C15 H15 118.9
C10 C15 H15 118.9
O1 C16 N3 122.2(3)
O1 C16 C17 122.7(3)
N3 C16 C17 115.1(3)
C18 C17 C22 119.5(3)
C18 C17 C16 123.6(3)
C22 C17 C16 116.9(4)
C17 C18 C19 120.9(4)
C17 C18 H18 119.6
C19 C18 H18 119.6
C20 C19 C18 119.8(4)
C20 C19 H19 120.1
C18 C19 H19 120.1
C19 C20 C21 120.9(4)
C19 C20 H20 119.6
C21 C20 H20 119.6
C20 C21 C22 118.9(4)
C20 C21 H21 120.5
C22 C21 H21 120.5
C17 C22 C21 120.0(4)
C17 C22 H22 120.0
C21 C22 H22 120.0

loop_
_geom_bond_atom_site_label_1
_geom_bond_atom_site_label_2
_geom_bond_distance
Cl1 C13 1.749(3)
N1 C1 1.323(3)
N1 C3 1.399(3)
N2 C1 1.370(3)
N2 C2 1.384(3)
N2 H2 0.8600
N3 C16 1.361(3)
N3 C8 1.416(3)
N3 H3 0.8600
O1 C16 1.220(3)
C1 C8 1.462(4)
C2 C7 1.387(4)
C2 C3 1.388(4)
C3 C4 1.392(4)
C4 C5 1.387(4)
C4 H4 0.9300
C5 C6 1.381(4)
C5 H5 0.9300
C6 C7 1.374(4)
C6 H6 0.9300
C7 H7 0.9300
C8 C9 1.342(3)
C9 C10 1.448(4)
C9 H9 0.9300
C10 C11 1.390(4)
C10 C15 1.394(4)
C11 C12 1.389(4)
C11 H11 0.9300
C12 C13 1.368(4)
C12 H12 0.9300
C13 C14 1.372(4)
C14 C15 1.378(4)
C14 H14 0.9300
C15 H15 0.9300
C16 C17 1.502(4)
C17 C18 1.363(4)
C17 C22 1.381(4)
C18 C19 1.384(4)
C18 H18 0.9300
C19 C20 1.364(5)
C19 H19 0.9300
C20 C21 1.371(5)
C20 H20 0.9300
C21 C22 1.409(4)
C21 H21 0.9300
C22 H22 0.9300

loop_
_geom_torsion_atom_site_label_1
_geom_torsion_atom_site_label_2
_geom_torsion_atom_site_label_3
_geom_torsion_atom_site_label_4
_geom_torsion
C3 N1 C1 N2 -2.3(3)
C3 N1 C1 C8 175.5(3)
C2 N2 C1 N1 2.9(4)
C2 N2 C1 C8 -174.9(3)
C1 N2 C2 C7 176.1(3)
C1 N2 C2 C3 -2.2(3)
N2 C2 C3 C4 -179.7(3)
C7 C2 C3 C4 1.8(5)
N2 C2 C3 N1 0.9(4)
C7 C2 C3 N1 -177.5(3)
C1 N1 C3 C2 0.8(4)
C1 N1 C3 C4 -178.5(3)
C2 C3 C4 C5 -1.6(5)
N1 C3 C4 C5 177.7(3)
C3 C4 C5 C6 0.6(6)
C4 C5 C6 C7 0.2(6)
C5 C6 C7 C2 0.0(6)
N2 C2 C7 C6 -179.0(3)
C3 C2 C7 C6 -1.0(5)
C16 N3 C8 C9 125.4(3)
C16 N3 C8 C1 -58.2(4)
N1 C1 C8 C9 -28.1(5)
N2 C1 C8 C9 149.5(3)
N1 C1 C8 N3 155.5(3)
N2 C1 C8 N3 -26.9(4)
N3 C8 C9 C10 -15.7(6)
C1 C8 C9 C10 168.0(3)
C8 C9 C10 C11 -4.7(6)
C8 C9 C10 C15 -179.3(4)
C15 C10 C11 C12 1.5(5)
C9 C10 C11 C12 -173.1(3)
C10 C11 C12 C13 -0.5(6)
C11 C12 C13 C14 -0.1(6)
C11 C12 C13 Cl1 178.5(3)
C12 C13 C14 C15 -0.3(6)
Cl1 C13 C14 C15 -178.9(3)
C13 C14 C15 C10 1.4(6)
C11 C10 C15 C14 -1.9(5)
C9 C10 C15 C14 173.1(3)
C8 N3 C16 O1 -3.6(5)
C8 N3 C16 C17 177.0(3)
O1 C16 C17 C18 153.2(3)
N3 C16 C17 C18 -27.4(4)
O1 C16 C17 C22 -24.8(4)
N3 C16 C17 C22 154.6(3)
C22 C17 C18 C19 2.3(5)
C16 C17 C18 C19 -175.6(3)
C17 C18 C19 C20 -0.8(5)
C18 C19 C20 C21 -1.8(6)
C19 C20 C21 C22 2.8(6)
C18 C17 C22 C21 -1.3(5)
C16 C17 C22 C21 176.7(3)
C20 C21 C22 C17 -1.2(6)

loop_
_cod_related_entry_id
_cod_related_entry_database
_cod_related_entry_code
1 ChemSpider 4499106
